data_7100743
loop_
_publ_author_name
'Carl Redshaw'
'Mark R.J Elsegood'

_publ_section_title
;
Synthesis and Disruption of a Tetrametallic Zinc Hydrazide
;
_journal_name_full 'Chemical Communications'
_journal_paper_doi 10.1039/b516431a
_journal_year 2006
_chemical_formula_sum 'C18 H51 Li N8 Zn4'
_chemical_formula_weight 648.09
_space_group_IT_number 14
_symmetry_cell_setting monoclinic
_symmetry_space_group_name_Hall '-P 2yn'
_symmetry_space_group_name_H-M 'P 1 21/n 1'
_cell_angle_alpha 90.00
_cell_angle_beta 98.069(2)
_cell_angle_gamma 90.00
_cell_formula_units_Z 4
_cell_length_a 12.9610(6)
_cell_length_b 14.6764(7)
_cell_length_c 15.5138(7)
_cell_measurement_temperature 151(2)
_cell_volume 2921.8(2)
_diffrn_ambient_temperature 151(2)
_exptl_crystal_density_diffrn 1.473
_cod_original_sg_symbol_H-M 'P 21/n'
_cod_database_code 7100743

loop_
_symmetry_equiv_pos_as_xyz
'x, y, z'
'-x+1/2, y+1/2, -z+1/2'
'-x, -y, -z'
'x-1/2, -y-1/2, z-1/2'

loop_
_atom_site_label
_atom_site_type_symbol
_atom_site_fract_x
_atom_site_fract_y
_atom_site_fract_z
_atom_site_U_iso_or_equiv
_atom_site_adp_type
_atom_site_occupancy
_atom_site_symmetry_multiplicity
_atom_site_calc_flag
_atom_site_refinement_flags
_atom_site_disorder_assembly
_atom_site_disorder_group
Zn1 Zn 0.398513(13) 0.233118(12) 0.314728(12) 0.02951(5) Uani 1 1 d . . .
C1 C 0.24862(13) 0.21492(13) 0.33454(13) 0.0392(4) Uani 1 1 d . . .
C2 C 0.20892(19) 0.29578(16) 0.38192(19) 0.0590(6) Uani 1 1 d . . .
H2A H 0.2155 0.3515 0.3483 0.088 Uiso 1 1 calc R . .
H2B H 0.2502 0.3018 0.4396 0.088 Uiso 1 1 calc R . .
H2C H 0.1356 0.2860 0.3883 0.088 Uiso 1 1 calc R . .
C3 C 0.17504(16) 0.20511(19) 0.24886(16) 0.0586(6) Uani 1 1 d . . .
H3A H 0.1978 0.1540 0.2155 0.088 Uiso 1 1 calc R . .
H3B H 0.1761 0.2614 0.2149 0.088 Uiso 1 1 calc R . .
H3C H 0.1041 0.1937 0.2613 0.088 Uiso 1 1 calc R . .
C4 C 0.24245(19) 0.13077(15) 0.38771(17) 0.0561(5) Uani 1 1 d . . .
H4A H 0.1699 0.1200 0.3961 0.084 Uiso 1 1 calc R . .
H4B H 0.2853 0.1385 0.4445 0.084 Uiso 1 1 calc R . .
H4C H 0.2681 0.0786 0.3574 0.084 Uiso 1 1 calc R . .
Zn2 Zn 0.544280(13) 0.297869(12) 0.176014(11) 0.02798(5) Uani 1 1 d . . .
C5 C 0.58218(16) 0.35835(15) 0.06752(12) 0.0421(4) Uani 1 1 d . . .
H5A H 0.6295(19) 0.3185(17) 0.0469(16) 0.051 Uiso 1 1 d . . .
H5B H 0.6108(19) 0.4198(18) 0.0738(16) 0.051 Uiso 1 1 d . . .
C6 C 0.4860(2) 0.3670(3) 0.00066(17) 0.0828(10) Uani 1 1 d . . .
H6A H 0.4601 0.3062 -0.0171 0.124 Uiso 1 1 calc R . .
H6B H 0.5035 0.4000 -0.0503 0.124 Uiso 1 1 calc R . .
H6C H 0.4321 0.4005 0.0259 0.124 Uiso 1 1 calc R . .
Zn3 Zn 0.612944(14) 0.126453(11) 0.294113(12) 0.02717(5) Uani 1 1 d . . .
C7 C 0.68239(13) 0.00254(10) 0.31071(12) 0.0339(3) Uani 1 1 d . . .
H7A H 0.6802(16) -0.0269(15) 0.2556(14) 0.041 Uiso 1 1 d . . .
H7B H 0.7487(18) 0.0099(15) 0.3335(14) 0.041 Uiso 1 1 d . . .
C8 C 0.62774(18) -0.05906(13) 0.36984(16) 0.0469(5) Uani 1 1 d . . .
H8A H 0.658(2) -0.122(2) 0.3813(19) 0.070 Uiso 1 1 d . . .
H8B H 0.557(2) -0.066(2) 0.3472(18) 0.070 Uiso 1 1 d . . .
H8C H 0.624(2) -0.033(2) 0.4231(19) 0.070 Uiso 1 1 d . . .
Zn4 Zn 0.630621(13) 0.326406(11) 0.373871(11) 0.02696(5) Uani 1 1 d . . .
C9 C 0.71970(16) 0.41461(14) 0.45052(14) 0.0485(4) Uani 1 1 d . . .
H9A H 0.7658 0.3795 0.4948 0.058 Uiso 1 1 calc R . .
H9B H 0.7648 0.4476 0.4144 0.058 Uiso 1 1 calc R . .
C10 C 0.6605(2) 0.48456(18) 0.49724(18) 0.0695(7) Uani 1 1 d . . .
H10A H 0.6177 0.5225 0.4542 0.104 Uiso 1 1 calc R . .
H10B H 0.7102 0.5231 0.5342 0.104 Uiso 1 1 calc R . .
H10C H 0.6155 0.4530 0.5334 0.104 Uiso 1 1 calc R . .
N1 N 0.47460(10) 0.35772(8) 0.32971(9) 0.0286(2) Uani 1 1 d . . .
H1 H 0.4486(16) 0.3974(14) 0.3686(14) 0.034 Uiso 1 1 d . . .
N2 N 0.46793(10) 0.40267(9) 0.24538(9) 0.0317(3) Uani 1 1 d . . .
C11 C 0.35833(14) 0.41831(14) 0.20879(14) 0.0448(4) Uani 1 1 d . . .
H11A H 0.3223 0.3597 0.1995 0.067 Uiso 1 1 calc R . .
H11B H 0.3552 0.4504 0.1531 0.067 Uiso 1 1 calc R . .
H11C H 0.3245 0.4553 0.2494 0.067 Uiso 1 1 calc R . .
C12 C 0.52236(15) 0.49074(11) 0.25456(13) 0.0408(4) Uani 1 1 d . . .
H12A H 0.4889 0.5303 0.2933 0.061 Uiso 1 1 calc R . .
H12B H 0.5191 0.5196 0.1973 0.061 Uiso 1 1 calc R . .
H12C H 0.5954 0.4810 0.2792 0.061 Uiso 1 1 calc R . .
N3 N 0.43517(10) 0.20250(9) 0.18896(9) 0.0308(3) Uani 1 1 d . . .
H3 H 0.3822(17) 0.2003(15) 0.1492(14) 0.037 Uiso 1 1 d . . .
N4 N 0.48228(11) 0.11212(9) 0.18799(10) 0.0339(3) Uani 1 1 d . . .
C13 C 0.40744(15) 0.04207(12) 0.20671(15) 0.0457(4) Uani 1 1 d . . .
H13A H 0.3895 0.0516 0.2653 0.069 Uiso 1 1 calc R . .
H13B H 0.4387 -0.0184 0.2033 0.069 Uiso 1 1 calc R . .
H13C H 0.3443 0.0464 0.1640 0.069 Uiso 1 1 calc R . .
C14 C 0.51350(15) 0.09287(14) 0.10233(12) 0.0446(4) Uani 1 1 d . . .
H14A H 0.4518 0.0932 0.0579 0.067 Uiso 1 1 calc R . .
H14B H 0.5469 0.0329 0.1035 0.067 Uiso 1 1 calc R . .
H14C H 0.5626 0.1396 0.0885 0.067 Uiso 1 1 calc R . .
N5 N 0.51826(10) 0.15952(9) 0.38650(9) 0.0298(2) Uani 1 1 d . . .
H5 H 0.4976(16) 0.1105(14) 0.4114(14) 0.036 Uiso 1 1 d . . .
N6 N 0.57743(11) 0.21677(9) 0.45283(9) 0.0318(3) Uani 1 1 d . . .
C15 C 0.51018(15) 0.25099(13) 0.51459(12) 0.0413(4) Uani 1 1 d . . .
H15A H 0.4520 0.2854 0.4829 0.062 Uiso 1 1 calc R . .
H15B H 0.5508 0.2909 0.5573 0.062 Uiso 1 1 calc R . .
H15C H 0.4830 0.1995 0.5447 0.062 Uiso 1 1 calc R . .
C16 C 0.66455(16) 0.16607(14) 0.50102(12) 0.0441(4) Uani 1 1 d . . .
H16A H 0.6374 0.1164 0.5336 0.066 Uiso 1 1 calc R . .
H16B H 0.7065 0.2072 0.5417 0.066 Uiso 1 1 calc R . .
H16C H 0.7080 0.1408 0.4600 0.066 Uiso 1 1 calc R . .
N7 N 0.65950(9) 0.25323(8) 0.26863(8) 0.0253(2) Uani 1 1 d . . .
N8 N 0.76578(10) 0.26139(9) 0.24290(9) 0.0304(2) Uani 1 1 d . . .
C17 C 0.78209(14) 0.19184(12) 0.17846(13) 0.0390(4) Uani 1 1 d . . .
H17A H 0.8520 0.1986 0.1621 0.058 Uiso 1 1 calc R . .
H17B H 0.7299 0.1992 0.1267 0.058 Uiso 1 1 calc R . .
H17C H 0.7752 0.1312 0.2034 0.058 Uiso 1 1 calc R . .
C18 C 0.84455(14) 0.24937(16) 0.31851(14) 0.0468(4) Uani 1 1 d . . .
H18A H 0.8371 0.1889 0.3436 0.070 Uiso 1 1 calc R . .
H18B H 0.8357 0.2961 0.3620 0.070 Uiso 1 1 calc R . .
H18C H 0.9140 0.2550 0.3009 0.070 Uiso 1 1 calc R . .
Li1 Li 0.7200(3) 0.3748(2) 0.1866(2) 0.0421(7) Uani 1 1 d . . .

loop_
_atom_site_aniso_label
_atom_site_aniso_U_11
_atom_site_aniso_U_22
_atom_site_aniso_U_33
_atom_site_aniso_U_23
_atom_site_aniso_U_13
_atom_site_aniso_U_12
Zn1 0.02347(8) 0.02565(8) 0.03898(10) -0.00215(6) 0.00291(7) -0.00266(6)
C1 0.0298(7) 0.0396(8) 0.0493(9) -0.0082(7) 0.0092(7) -0.0063(6)
C2 0.0501(12) 0.0517(12) 0.0789(16) -0.0129(11) 0.0220(11) -0.0020(9)
C3 0.0342(9) 0.0748(15) 0.0644(14) -0.0010(11) -0.0018(9) -0.0148(10)
C4 0.0580(13) 0.0500(11) 0.0640(13) -0.0068(10) 0.0217(11) -0.0144(10)
Zn2 0.02690(9) 0.02612(8) 0.02955(9) 0.00290(6) -0.00081(6) 0.00093(6)
C5 0.0409(9) 0.0494(10) 0.0344(8) 0.0109(7) -0.0003(7) -0.0008(8)
C6 0.0619(15) 0.130(3) 0.0491(12) 0.0388(15) -0.0185(11) -0.0249(16)
Zn3 0.02793(8) 0.01961(7) 0.03359(9) 0.00186(6) 0.00298(6) 0.00184(6)
C7 0.0342(8) 0.0237(6) 0.0445(9) 0.0045(6) 0.0077(6) 0.0045(6)
C8 0.0548(11) 0.0301(8) 0.0603(12) 0.0136(8) 0.0234(10) 0.0105(8)
Zn4 0.02525(8) 0.02454(8) 0.02998(9) -0.00251(6) -0.00007(6) -0.00209(6)
C9 0.0403(9) 0.0449(10) 0.0565(11) -0.0154(9) -0.0070(8) -0.0093(8)
C10 0.0796(17) 0.0541(13) 0.0697(15) -0.0312(12) -0.0074(13) -0.0009(12)
N1 0.0276(6) 0.0233(5) 0.0345(6) -0.0015(5) 0.0035(5) 0.0011(4)
N2 0.0294(6) 0.0240(5) 0.0404(7) 0.0030(5) 0.0006(5) 0.0032(5)
C11 0.0349(8) 0.0434(9) 0.0532(10) 0.0063(8) -0.0039(7) 0.0125(7)
C12 0.0451(9) 0.0237(6) 0.0536(10) 0.0057(7) 0.0068(8) 0.0011(6)
N3 0.0254(6) 0.0276(6) 0.0373(7) -0.0036(5) -0.0035(5) 0.0003(5)
N4 0.0328(6) 0.0257(6) 0.0416(7) -0.0081(5) -0.0007(5) -0.0013(5)
C13 0.0413(9) 0.0293(7) 0.0644(12) -0.0074(8) -0.0005(8) -0.0089(7)
C14 0.0434(9) 0.0455(9) 0.0428(9) -0.0154(8) -0.0016(7) 0.0032(8)
N5 0.0302(6) 0.0238(5) 0.0352(6) 0.0025(5) 0.0045(5) -0.0027(5)
N6 0.0322(6) 0.0328(6) 0.0298(6) 0.0007(5) 0.0026(5) 0.0004(5)
C15 0.0464(10) 0.0450(9) 0.0345(8) -0.0005(7) 0.0124(7) -0.0011(8)
C16 0.0459(10) 0.0476(10) 0.0365(8) 0.0073(7) -0.0029(7) 0.0070(8)
N7 0.0220(5) 0.0226(5) 0.0306(6) 0.0019(4) 0.0017(4) 0.0003(4)
N8 0.0241(5) 0.0301(6) 0.0372(6) 0.0019(5) 0.0053(5) 0.0001(5)
C17 0.0389(8) 0.0320(7) 0.0488(9) 0.0019(7) 0.0159(7) 0.0040(6)
C18 0.0245(7) 0.0641(12) 0.0502(10) 0.0020(9) -0.0004(7) 0.0044(7)
Li1 0.0377(15) 0.0275(13) 0.0596(19) 0.0026(12) 0.0020(14) -0.0050(11)

loop_
_geom_bond_atom_site_label_1
_geom_bond_atom_site_label_2
_geom_bond_distance
_geom_bond_site_symmetry_2
_geom_bond_publ_flag
Zn1 C1 2.0267(17) . ?
Zn1 N1 2.0751(13) . ?
Zn1 N5 2.0809(13) . ?
Zn1 N3 2.1201(15) . ?
C1 C4 1.494(3) . ?
C1 C2 1.523(3) . ?
C1 C3 1.530(3) . ?
Zn2 N3 2.0197(14) . ?
Zn2 C5 2.0234(18) . ?
Zn2 N7 2.0302(12) . ?
Zn2 N2 2.1913(14) . ?
C5 C6 1.511(3) . ?
C5 Li1 2.395(4) . ?
Zn3 N7 2.0123(12) . ?
Zn3 C7 2.0295(15) . ?
Zn3 N5 2.0711(14) . ?
Zn3 N4 2.2000(14) . ?
C7 C8 1.531(2) . ?
C7 Li1 2.258(3) 2_645 ?
C8 Li1 2.467(4) 2_645 ?
Zn4 C9 2.0093(18) . ?
Zn4 N7 2.0325(13) . ?
Zn4 N1 2.0931(13) . ?
Zn4 N6 2.1913(14) . ?
C9 C10 1.525(3) . ?
N1 N2 1.4568(19) . ?
N2 C12 1.470(2) . ?
N2 C11 1.472(2) . ?
N3 N4 1.4611(18) . ?
N4 C14 1.470(2) . ?
N4 C13 1.470(2) . ?
N5 N6 1.4601(18) . ?
N6 C16 1.466(2) . ?
N6 C15 1.471(2) . ?
N7 N8 1.4918(17) . ?
N7 Li1 2.388(3) . ?
N8 C18 1.454(2) . ?
N8 C17 1.465(2) . ?
N8 Li1 1.934(3) . ?
Li1 C7 2.258(3) 2_655 ?
Li1 C8 2.467(4) 2_655 ?
